data_4321861
loop_
_publ_author_name
'Peter Comba'
'Sergey P. Gavrish'
'Robert W. Hay'
'Peter Hilfenhaus'
'Yaroslaw D. Lampeka'
'Philip Lightfoot'
'Alexander Peters'

_publ_section_title
;
 Structural Variation of Dinuclear Transition Metal Compounds with a
 Common Type of Ligand: Solid State and Solution Structures and Model
 Studies
;
_journal_name_full 'Inorganic Chemistry'
_journal_page_first 1416
_journal_page_last 1421
_journal_paper_doi 10.1021/ic9807184
_journal_volume 38
_journal_year 1999
_chemical_formula_sum 'C18 H58 Cu2 N8 O18'
_chemical_formula_weight 801.79
_space_group_IT_number 14
_symmetry_cell_setting monoclinic
_symmetry_Int_Tables_number 14
_symmetry_space_group_name_Hall '-P 2yn'
_symmetry_space_group_name_H-M 'P 1 21/n 1'
_audit_creation_date 'Thu Jul  9 10:54:34 1998'
_audit_creation_method 'from TEXRAY.INF file'
_cell_angle_alpha 90
_cell_angle_beta 103.91(3)
_cell_angle_gamma 90
_cell_formula_units_Z 2
_cell_length_a 8.739(4)
_cell_length_b 12.140(4)
_cell_length_c 17.207(6)
_cell_measurement_reflns_used 20
_cell_measurement_temperature 566.2
_cell_measurement_theta_max 15.0
_cell_measurement_theta_min 6.0
_cell_volume 1772.0(12)
_computing_cell_refinement 'MSC/AFC Diffractometer Control'
_computing_data_collection 'MSC/AFC Diffractometer Control'
_computing_data_reduction teXsan
_computing_publication_material teXsan
_computing_structure_refinement teXsan
_diffrn_ambient_temperature 566.2
_diffrn_measurement_device AFC7S
_diffrn_measurement_method 'omega/2-theta scans'
_diffrn_orient_matrix_UB_11 0.02169
_diffrn_orient_matrix_UB_12 0.01558
_diffrn_orient_matrix_UB_13 0.03440
_diffrn_orient_matrix_UB_21 0.03297
_diffrn_orient_matrix_UB_22 -0.01091
_diffrn_orient_matrix_UB_23 -0.02012
_diffrn_orient_matrix_UB_31 0.00154
_diffrn_orient_matrix_UB_32 0.01409
_diffrn_orient_matrix_UB_33 -0.05361
_diffrn_radiation_monochromator graphite
_diffrn_radiation_source 'X-ray tube'
_diffrn_radiation_type MoKalpha
_diffrn_radiation_wavelength 0.7107
_diffrn_reflns_av_R_equivalents 3.67
_diffrn_reflns_limit_h_max 9
_diffrn_reflns_limit_h_min 0
_diffrn_reflns_limit_k_max 14
_diffrn_reflns_limit_k_min -8
_diffrn_reflns_limit_l_max 19
_diffrn_reflns_limit_l_min -20
_diffrn_reflns_number 3534
_diffrn_reflns_theta_max 25.00
_diffrn_standards_decay_% -0.03
_diffrn_standards_interval_count 150
_diffrn_standards_number 3
_exptl_absorpt_coefficient_mu 1.281
_exptl_absorpt_correction_type none
_exptl_crystal_colour blue
_exptl_crystal_density_diffrn 1.503
_exptl_crystal_description block
_exptl_crystal_F_000 848.00
_exptl_crystal_size_max 0.500
_exptl_crystal_size_mid 0.400
_exptl_crystal_size_min 0.350
_refine_diff_density_max 0.51
_refine_diff_density_min -0.73
_refine_ls_extinction_method none
_refine_ls_goodness_of_fit_obs 2.893
_refine_ls_matrix_type full
_refine_ls_number_parameters 264
_refine_ls_number_reflns 2535
_refine_ls_number_restraints 0
_refine_ls_R_factor_obs 0.0403
_refine_ls_shift/esd_max 0.7913
_refine_ls_structure_factor_coef F
_refine_ls_weighting_scheme sigma
_refine_ls_wR_factor_obs 0.0436
_reflns_number_observed 2535
_reflns_number_total 3156
_reflns_observed_criterion 3.00
_cod_data_source_file ic9807184_1.cif
_cod_data_source_block IC9807184-1
_cod_original_cell_volume 1771(1)
_cod_original_sg_symbol_H-M 'P 21/n '
_cod_original_formula_sum 'C18 H58 Cu2 N8 O18 '
_cod_database_code 4321861
_cod_database_fobs_code 4321861

loop_
_symmetry_equiv_pos_as_xyz
'   +x,   +y,   +z'
1/2-x,1/2+y,1/2-z
'   -x,   -y,   -z'
1/2+x,1/2-y,1/2+z

loop_
_atom_site_aniso_label
_atom_site_aniso_U_11
_atom_site_aniso_U_22
_atom_site_aniso_U_33
_atom_site_aniso_U_12
_atom_site_aniso_U_13
_atom_site_aniso_U_23
Cu(1) 0.0302(3) 0.0340(3) 0.0343(3) 0.0027(2) 0.0030(2) 0.0009(2)
O(1) 0.044(2) 0.037(1) 0.031(1) 0.001(1) 0.000(1) -0.006(1)
O(2) 0.048(2) 0.027(1) 0.047(2) -0.007(1) 0.001(1) 0.007(1)
O(3) 0.048(2) 0.053(2) 0.042(2) 0.001(2) 0.009(2) 0.006(2)
O(4) 0.062(3) 0.045(2) 0.075(2) -0.001(2) 0.023(2) 0.001(2)
O(5) 0.068(2) 0.040(2) 0.056(2) -0.004(2) 0.011(2) -0.002(2)
O(6) 0.087(4) 0.071(3) 0.075(3) -0.014(3) -0.018(3) 0.013(3)
O(7) 0.088(3) 0.066(2) 0.041(2) 0.025(2) 0.009(2) 0.003(2)
O(8) 0.053(2) 0.042(2) 0.050(2) -0.007(2) 0.008(1) -0.008(2)
O(9) 0.059(3) 0.087(3) 0.069(3) 0.000(2) 0.010(2) 0.010(2)
N(1) 0.035(2) 0.028(2) 0.038(2) 0.010(1) 0.004(1) 0.001(1)
N(2) 0.037(2) 0.048(2) 0.043(2) 0.007(2) 0.007(1) 0.005(2)
N(3) 0.038(2) 0.050(2) 0.038(2) 0.003(2) 0.005(1) 0.001(2)
N(4) 0.033(2) 0.032(2) 0.035(2) -0.006(1) -0.002(1) -0.001(1)
C(1) 0.025(2) 0.026(2) 0.026(2) 0.002(1) 0.001(1) 0.003(1)
C(2) 0.030(2) 0.030(2) 0.038(2) 0.000(2) 0.015(2) -0.001(2)
C(3) 0.047(2) 0.034(2) 0.046(2) 0.011(2) 0.006(2) -0.004(2)
C(4) 0.047(2) 0.047(2) 0.046(2) 0.019(2) 0.008(2) 0.000(2)
C(5) 0.041(3) 0.065(3) 0.046(2) 0.017(2) 0.000(2) -0.001(2)
C(6) 0.030(2) 0.074(3) 0.060(3) 0.005(2) -0.002(2) -0.013(2)
C(7) 0.037(2) 0.063(3) 0.055(3) -0.012(2) -0.006(2) -0.004(2)
C(8) 0.044(2) 0.042(2) 0.046(2) -0.011(2) -0.005(2) -0.006(2)
C(9) 0.031(2) 0.032(2) 0.035(2) -0.004(2) 0.012(2) -0.004(2)

loop_
_atom_site_label
_atom_site_fract_x
_atom_site_fract_y
_atom_site_fract_z
_atom_site_U_iso_or_equiv
_atom_site_thermal_displace_type
_atom_site_calc_flag
_atom_site_calc_attached_atom
Cu(1) 0.15256(5) 0.09579(4) 0.88331(3) 0.0336(1) Uij ? ?
O(1) 0.4353(3) 0.1512(2) 1.1076(1) 0.0386(7) Uij ? ?
O(2) 0.3185(3) -0.1849(2) 1.0071(1) 0.0424(8) Uij ? ?
O(3) 0.2758(4) 0.1279(3) 0.7814(2) 0.048(1) Uij ? ?
O(4) -0.1630(5) -0.0164(3) 0.6212(2) 0.059(1) Uij ? ?
O(5) 0.2413(4) -0.3927(3) 0.9645(2) 0.055(1) Uij ? ?
O(6) 0.5008(7) -0.2728(4) 1.1461(3) 0.084(2) Uij ? ?
O(7) 0.5802(5) 0.0669(3) 1.2520(2) 0.066(1) Uij ? ?
O(8) 0.5583(4) 0.3533(3) 1.1374(2) 0.0489(10) Uij ? ?
O(9) -0.4494(5) 0.0518(4) 0.6403(3) 0.073(1) Uij ? ?
N(1) 0.2725(3) 0.1591(2) 0.9821(2) 0.0344(8) Uij ? ?
N(2) 0.0436(4) 0.2441(3) 0.8643(2) 0.0428(9) Uij ? ?
N(3) -0.0517(4) 0.0329(3) 0.8148(2) 0.0423(10) Uij ? ?
N(4) 0.2081(3) -0.0547(2) 0.9134(2) 0.0350(8) Uij ? ?
C(1) 0.4324(4) -0.0055(3) 1.0226(2) 0.0264(9) Uij ? ?
C(2) 0.3754(4) 0.1100(3) 1.0395(2) 0.0316(10) Uij ? ?
C(3) 0.2194(5) 0.2704(3) 0.9959(2) 0.043(1) Uij ? ?
C(4) 0.0512(5) 0.2833(3) 0.9456(2) 0.047(1) Uij ? ?
C(5) -0.1168(5) 0.2277(4) 0.8129(2) 0.053(1) Uij ? ?
C(6) -0.1732(5) 0.1129(4) 0.8236(3) 0.057(1) Uij ? ?
C(7) -0.0654(5) -0.0780(4) 0.8460(3) 0.055(1) Uij ? ?
C(8) 0.0944(5) -0.1328(3) 0.8660(2) 0.046(1) Uij ? ?
C(9) 0.3092(4) -0.0884(3) 0.9784(2) 0.0319(10) Uij ? ?
H(1) 0.4814 -0.0375 1.0727 0.0336 Uij ? ?
H(3) 0.2212 0.2796 1.0510 0.0527 Uij ? ?
H(4) 0.2849 0.3238 0.9803 0.0527 Uij ? ?
H(5) 0.0209 0.3583 0.9443 0.0577 Uij ? ?
H(6) -0.0185 0.2407 0.9689 0.0577 Uij ? ?
H(7) -0.1859 0.2797 0.8278 0.0643 Uij ? ?
H(8) -0.1144 0.2386 0.7588 0.0643 Uij ? ?
H(9) -0.2678 0.0995 0.7844 0.0709 Uij ? ?
H(10) -0.1921 0.1063 0.8756 0.0709 Uij ? ?
H(11) -0.1044 -0.0737 0.8926 0.0668 Uij ? ?
H(12) -0.1353 -0.1209 0.8064 0.0668 Uij ? ?
H(13) 0.1235 -0.1509 0.8182 0.0569 Uij ? ?
H(14) 0.0891 -0.1973 0.8963 0.0569 Uij ? ?
H(15) 0.1008 0.2919 0.8383 0.0527 Uij ? ?
H(16) -0.0456 0.0290 0.7602 0.0518 Uij ? ?
H(17) 0.334(5) 0.176(4) 0.796(3) 0.07(2) Uij ? ?
H(18) 0.227(5) 0.138(4) 0.745(3) 0.06(2) Uij ? ?
H(19) 0.253(6) -0.324(4) 0.970(3) 0.10(2) Uij ? ?
H(20) 0.261(7) -0.423(4) 1.000(3) 0.07(2) Uij ? ?
H(21) -0.101(6) 0.032(4) 0.619(3) 0.07(2) Uij ? ?
H(22) -0.246(6) -0.005(5) 0.624(3) 0.08(2) Uij ? ?
H(23) 0.541(7) 0.084(5) 1.214(3) 0.10(2) Uij ? ?
H(24) 0.630(6) 0.015(4) 1.241(3) 0.08(2) Uij ? ?
H(25) 0.454(8) -0.251(6) 1.102(4) 0.17(3) Uij ? ?
H(26) 0.537(6) -0.309(4) 1.129(3) 0.05(2) Uij ? ?
H(27) 0.531(5) 0.296(4) 1.129(3) 0.05(2) Uij ? ?
H(28) 0.614(6) 0.369(4) 1.104(3) 0.08(2) Uij ? ?
H(29) -0.478(7) 0.014(5) 0.672(3) 0.08(2) Uij ? ?
H(30) -0.507(6) 0.060(5) 0.612(3) 0.07(2) Uij ? ?

loop_
_atom_type_symbol
_atom_type_oxidation_number
_atom_type_number_in_cell
_atom_type_scat_dispersion_real
_atom_type_scat_dispersion_imag
_atom_type_scat_source
C 0 36 0.003 0.002 'International Tables'
H 0 116 0.000 0.000 'International Tables'
N 0 16 0.006 0.003 'International Tables'
Cu 0 4 0.320 1.265 'International Tables'
O 0 36 0.011 0.006 'International Tables'

loop_
_geom_angle_atom_site_label_1
_geom_angle_atom_site_label_2
_geom_angle_atom_site_label_3
_geom_angle
_geom_angle_site_symmetry_1
_geom_angle_site_symmetry_2
_geom_angle_site_symmetry_3
_geom_angle_publ_flag
O(3) Cu(1) N(1) 110.4(1) ? ? ? yes
O(3) Cu(1) N(2) 90.8(1) ? ? ? yes
O(3) Cu(1) N(3) 97.4(1) ? ? ? yes
O(3) Cu(1) N(4) 103.4(1) ? ? ? yes
N(1) Cu(1) N(2) 85.6(1) ? ? ? yes
N(1) Cu(1) N(3) 150.9(1) ? ? ? yes
N(1) Cu(1) N(4) 95.3(1) ? ? ? yes
N(2) Cu(1) N(3) 85.8(1) ? ? ? yes
N(2) Cu(1) N(4) 164.4(1) ? ? ? yes
N(3) Cu(1) N(4) 86.0(1) ? ? ? yes
Cu(1) N(1) C(2) 127.8(2) ? ? ? yes
Cu(1) N(1) C(3) 112.6(2) ? ? ? yes
C(2) N(1) C(3) 119.0(3) ? ? ? yes
Cu(1) N(2) C(4) 102.8(2) ? ? ? yes
Cu(1) N(2) C(5) 108.5(3) ? ? ? yes
C(4) N(2) C(5) 115.7(3) ? ? ? yes
Cu(1) N(3) C(6) 104.3(2) ? ? ? yes
Cu(1) N(3) C(7) 105.7(2) ? ? ? yes
C(6) N(3) C(7) 116.4(3) ? ? ? yes
Cu(1) N(4) C(8) 111.6(2) ? ? ? yes
Cu(1) N(4) C(9) 126.8(2) ? ? ? yes
C(8) N(4) C(9) 119.9(3) ? ? ? yes
C(1) C(1) C(2) 109.4(3) ? ? ? yes
C(1) C(1) C(9) 109.4(3) ? ? ? yes
C(2) C(1) C(9) 118.1(3) ? ? ? yes
O(1) C(2) N(1) 125.1(3) ? ? ? yes
O(1) C(2) C(1) 117.0(3) ? ? ? yes
N(1) C(2) C(1) 117.9(3) ? ? ? yes
N(1) C(3) C(4) 107.6(3) ? ? ? yes
N(2) C(4) C(3) 109.0(3) ? ? ? yes
N(2) C(5) C(6) 110.1(3) ? ? ? yes
N(3) C(6) C(5) 109.5(3) ? ? ? yes
N(3) C(7) C(8) 109.6(3) ? ? ? yes
N(4) C(8) C(7) 107.9(3) ? ? ? yes
O(2) C(9) N(4) 126.0(3) ? ? ? yes
O(2) C(9) C(1) 116.2(3) ? ? ? yes
N(4) C(9) C(1) 117.8(3) ? ? ? yes

loop_
_geom_bond_atom_site_label_1
_geom_bond_atom_site_label_2
_geom_bond_distance
_geom_bond_site_symmetry_1
_geom_bond_site_symmetry_2
_geom_bond_publ_flag
Cu(1) O(3) 2.300(3) ? ? yes
Cu(1) N(1) 1.930(3) ? ? yes
Cu(1) N(2) 2.027(3) ? ? yes
Cu(1) N(3) 2.036(3) ? ? yes
Cu(1) N(4) 1.929(3) ? ? yes
O(1) C(2) 1.266(4) ? ? yes
O(2) C(9) 1.266(4) ? ? yes
N(1) C(2) 1.309(4) ? ? yes
N(1) C(3) 1.466(4) ? ? yes
N(2) C(4) 1.465(5) ? ? yes
N(2) C(5) 1.479(5) ? ? yes
N(3) C(6) 1.473(5) ? ? yes
N(3) C(7) 1.465(5) ? ? yes
N(4) C(8) 1.472(4) ? ? yes
N(4) C(9) 1.312(4) ? ? yes
C(1) C(1) 1.569(6) ? ? yes
C(1) C(2) 1.540(4) ? ? yes
C(1) C(9) 1.535(4) ? ? yes
C(3) C(4) 1.524(5) ? ? yes
C(5) C(6) 1.504(6) ? ? yes
C(7) C(8) 1.509(6) ? ? yes
